data_7205908
loop_
_publ_author_name
'Shaabani, Ahmad'
'Sarvary, Afshin'
'Ghasemi, Sabrieh'
'Rezayan, Ali Hossein'
'Ghadari, Rahim'
'Ng, Seik Weng'

_publ_section_title
;
 An environmentally benign approach for the synthesis of bifunctional
 sulfonamide-amide compounds via isocyanide-based multicomponent
 reactions
;
_journal_issue 3
_journal_name_full 'Green Chemistry'
_journal_page_first 582
_journal_paper_doi 10.1039/c0gc00442a
_journal_volume 13
_journal_year 2011
_chemical_formula_sum 'C24 H30 N2 O7 S'
_chemical_formula_weight 490.56
_chemical_name_systematic
;
?
;
_space_group_IT_number 14
_symmetry_cell_setting monoclinic
_symmetry_space_group_name_Hall '-P 2ybc'
_symmetry_space_group_name_H-M 'P 1 21/c 1'
_atom_sites_solution_hydrogens geom
_atom_sites_solution_primary direct
_atom_sites_solution_secondary difmap
_audit_creation_method SHELXL-97
_cell_angle_alpha 90.00
_cell_angle_beta 117.989(1)
_cell_angle_gamma 90.00
_cell_formula_units_Z 4
_cell_length_a 11.2071(8)
_cell_length_b 23.3231(15)
_cell_length_c 11.1208(8)
_cell_measurement_reflns_used 5768
_cell_measurement_temperature 295(2)
_cell_measurement_theta_max 25.2
_cell_measurement_theta_min 2.2
_cell_volume 2566.8(3)
_computing_cell_refinement 'SAINT (Bruker, 2008)'
_computing_data_collection 'APEX2 software (Bruker, 2008)'
_computing_data_reduction SAINT
_computing_molecular_graphics 'X-Seed (Barbour, 2001)'
_computing_publication_material 'publCIF (Westrip, 2009)'
_computing_structure_refinement 'SHELXL-97 (Sheldrick, 2008)'
_computing_structure_solution 'SHELXS-97 (Sheldrick, 2008)'
_diffrn_ambient_temperature 295(2)
_diffrn_measured_fraction_theta_full 1.000
_diffrn_measured_fraction_theta_max 1.000
_diffrn_measurement_device_type 'Bruker SMART APEX'
_diffrn_measurement_method '\w scans'
_diffrn_radiation_monochromator graphite
_diffrn_radiation_source 'fine-focus sealed tube'
_diffrn_radiation_type MoK\a
_diffrn_radiation_wavelength 0.71073
_diffrn_reflns_av_R_equivalents 0.0358
_diffrn_reflns_av_sigmaI/netI 0.0318
_diffrn_reflns_limit_h_max 14
_diffrn_reflns_limit_h_min -14
_diffrn_reflns_limit_k_max 30
_diffrn_reflns_limit_k_min -28
_diffrn_reflns_limit_l_max 14
_diffrn_reflns_limit_l_min -14
_diffrn_reflns_number 24249
_diffrn_reflns_theta_full 27.50
_diffrn_reflns_theta_max 27.50
_diffrn_reflns_theta_min 1.75
_exptl_absorpt_coefficient_mu 0.170
_exptl_absorpt_correction_T_max 0.9586
_exptl_absorpt_correction_T_min 0.9428
_exptl_absorpt_correction_type multi-scan
_exptl_absorpt_process_details 'SADABS (Sheldrick, 1996)'
_exptl_crystal_colour Colorless
_exptl_crystal_density_diffrn 1.269
_exptl_crystal_density_method 'not measured'
_exptl_crystal_description Irregular
_exptl_crystal_F_000 1040
_exptl_crystal_size_max 0.35
_exptl_crystal_size_mid 0.30
_exptl_crystal_size_min 0.25
_refine_diff_density_max 0.335
_refine_diff_density_min -0.400
_refine_diff_density_rms 0.046
_refine_ls_extinction_method none
_refine_ls_goodness_of_fit_ref 1.079
_refine_ls_hydrogen_treatment constr
_refine_ls_matrix_type full
_refine_ls_number_parameters 312
_refine_ls_number_reflns 5904
_refine_ls_number_restraints 0
_refine_ls_restrained_S_all 1.079
_refine_ls_R_factor_all 0.0912
_refine_ls_R_factor_gt 0.0618
_refine_ls_shift/su_max 0.001
_refine_ls_shift/su_mean 0.001
_refine_ls_structure_factor_coef Fsqd
_refine_ls_weighting_details 'calc w=1/[\s^2^(Fo^2^)+(0.0547P)^2^+2.6886P] where P=(Fo^2^+2Fc^2^)/3'
_refine_ls_weighting_scheme calc
_refine_ls_wR_factor_gt 0.1576
_refine_ls_wR_factor_ref 0.1768
_reflns_number_gt 4121
_reflns_number_total 5904
_reflns_threshold_expression I>2\s(I)
_cod_data_source_file c0gc00442a.txt
_cod_data_source_block b
_cod_depositor_comments
;
The following automatic conversions were performed:
'_symmetry_cell_setting' value 'Monoclinic' changed to 'monoclinic'
according to '/home/saulius/struct/CIF-dictionaries/cif_core.dic'
dictionary named 'cif_core.dic' version 2.4.1 from
2010-06-29.

'_exptl_absorpt_correction_type' value 'Multi-scan' changed
to 'multi-scan' according to
'/home/saulius/struct/CIF-dictionaries/cif_core.dic' dictionary named
'cif_core.dic' version 2.4.1 from 2010-06-29.

Automatic conversion script
Id: cif_fix_enum 1555 2011-01-17 13:19:09Z saulius 
;
_cod_original_sg_symbol_H-M 'P 21/c'
_cod_database_code 7205908

loop_
_symmetry_equiv_pos_as_xyz
'x, y, z'
'-x, y+1/2, -z+1/2'
'-x, -y, -z'
'x, -y-1/2, z-1/2'

loop_
_atom_site_label
_atom_site_type_symbol
_atom_site_fract_x
_atom_site_fract_y
_atom_site_fract_z
_atom_site_U_iso_or_equiv
_atom_site_adp_type
_atom_site_occupancy
_atom_site_symmetry_multiplicity
_atom_site_calc_flag
_atom_site_refinement_flags
_atom_site_disorder_assembly
_atom_site_disorder_group
S1 S 0.23322(7) 0.58029(3) 0.51711(7) 0.0451(2) Uani 1 1 d . . .
O1 O 0.0928(2) 0.57305(10) 0.4793(3) 0.0631(6) Uani 1 1 d . . .
O2 O 0.3257(3) 0.59846(10) 0.6517(2) 0.0632(6) Uani 1 1 d . . .
O3 O 0.2222(2) 0.42561(10) 0.2158(2) 0.0573(6) Uani 1 1 d . . .
O4 O 0.4080(2) 0.47492(10) 0.3540(2) 0.0558(6) Uani 1 1 d . . .
O5 O -0.0549(2) 0.43502(11) 0.1918(2) 0.0679(7) Uani 1 1 d . . .
O6 O 0.0238(3) 0.35082(11) 0.2937(3) 0.0775(8) Uani 1 1 d . . .
O7 O 0.3336(2) 0.38593(11) 0.5243(2) 0.0651(7) Uani 1 1 d . . .
N1 N 0.2865(2) 0.51882(9) 0.4955(2) 0.0392(5) Uani 1 1 d . . .
H1 H 0.3639 0.5062 0.5554 0.047 Uiso 1 1 calc R . .
N2 N 0.1964(2) 0.38594(10) 0.6206(2) 0.0448(5) Uani 1 1 d . . .
H2 H 0.1193 0.3968 0.6115 0.054 Uiso 1 1 calc R . .
C1 C 0.2419(3) 0.62818(11) 0.3993(3) 0.0413(6) Uani 1 1 d . . .
C2 C 0.1309(3) 0.66075(14) 0.3150(3) 0.0589(8) Uani 1 1 d . . .
H2A H 0.0491 0.6559 0.3162 0.071 Uiso 1 1 calc R . .
C3 C 0.1424(4) 0.70048(16) 0.2291(4) 0.0695(10) Uani 1 1 d . . .
H3 H 0.0681 0.7229 0.1737 0.083 Uiso 1 1 calc R . .
C4 C 0.2629(4) 0.70760(14) 0.2239(3) 0.0595(8) Uani 1 1 d . . .
C5 C 0.3713(3) 0.67404(14) 0.3072(3) 0.0578(8) Uani 1 1 d . . .
H5 H 0.4522 0.6778 0.3036 0.069 Uiso 1 1 calc R . .
C6 C 0.3627(3) 0.63499(13) 0.3959(3) 0.0511(7) Uani 1 1 d . . .
H6 H 0.4378 0.6134 0.4531 0.061 Uiso 1 1 calc R . .
C7 C 0.2736(5) 0.75102(19) 0.1294(5) 0.0980(15) Uani 1 1 d . . .
H7A H 0.3671 0.7584 0.1566 0.147 Uiso 1 1 calc R . .
H7B H 0.2303 0.7860 0.1331 0.147 Uiso 1 1 calc R . .
H7C H 0.2302 0.7364 0.0380 0.147 Uiso 1 1 calc R . .
C8 C 0.2040(3) 0.48453(11) 0.3749(3) 0.0377(6) Uani 1 1 d . . .
H8 H 0.1368 0.5099 0.3063 0.045 Uiso 1 1 calc R . .
C9 C 0.1277(3) 0.43827(11) 0.4113(3) 0.0385(6) Uani 1 1 d . . .
H9 H 0.0754 0.4582 0.4487 0.046 Uiso 1 1 calc R . .
C10 C 0.2933(3) 0.46092(12) 0.3174(3) 0.0424(6) Uani 1 1 d . . .
C11 C 0.2879(4) 0.39892(18) 0.1441(4) 0.0702(10) Uani 1 1 d . . .
H11A H 0.3375 0.3651 0.1924 0.084 Uiso 1 1 calc R . .
H11B H 0.3503 0.4255 0.1359 0.084 Uiso 1 1 calc R . .
C12 C 0.1771(5) 0.3831(2) 0.0067(4) 0.0898(13) Uani 1 1 d . . .
H12A H 0.2137 0.3613 -0.0415 0.135 Uiso 1 1 calc R . .
H12B H 0.1355 0.4174 -0.0435 0.135 Uiso 1 1 calc R . .
H12C H 0.1107 0.3605 0.0168 0.135 Uiso 1 1 calc R . .
C13 C 0.0287(3) 0.40175(15) 0.2932(3) 0.0508(7) Uani 1 1 d . . .
C14 C -0.1550(5) 0.4046(2) 0.0703(4) 0.1034(17) Uani 1 1 d . . .
H14A H -0.1137 0.3715 0.0518 0.124 Uiso 1 1 calc R . .
H14B H -0.2294 0.3914 0.0848 0.124 Uiso 1 1 calc R . .
C15 C -0.2031(6) 0.4436(2) -0.0416(5) 0.131(2) Uani 1 1 d . . .
H15A H -0.2673 0.4245 -0.1228 0.197 Uiso 1 1 calc R . .
H15B H -0.1285 0.4569 -0.0541 0.197 Uiso 1 1 calc R . .
H15C H -0.2457 0.4757 -0.0233 0.197 Uiso 1 1 calc R . .
C16 C 0.2290(3) 0.40031(11) 0.5236(3) 0.0402(6) Uani 1 1 d . . .
C17 C 0.2830(3) 0.35333(15) 0.7395(3) 0.0534(8) Uani 1 1 d . . .
C18 C 0.2572(5) 0.29561(17) 0.7439(4) 0.0769(12) Uani 1 1 d . . .
C19 C 0.3412(8) 0.2665(3) 0.8642(7) 0.123(2) Uani 1 1 d . . .
H19 H 0.3278 0.2276 0.8717 0.148 Uiso 1 1 calc R . .
C20 C 0.4422(7) 0.2945(4) 0.9704(7) 0.139(3) Uani 1 1 d . . .
H20 H 0.4960 0.2743 1.0498 0.167 Uiso 1 1 calc R . .
C21 C 0.4666(5) 0.3512(3) 0.9638(5) 0.115(2) Uani 1 1 d . . .
H21 H 0.5372 0.3691 1.0376 0.138 Uiso 1 1 calc R . .
C22 C 0.3861(4) 0.3823(2) 0.8467(4) 0.0777(12) Uani 1 1 d . . .
C23 C 0.4083(6) 0.4452(3) 0.8391(5) 0.122(2) Uani 1 1 d . . .
H23A H 0.3250 0.4654 0.8126 0.183 Uiso 1 1 calc R . .
H23B H 0.4392 0.4520 0.7731 0.183 Uiso 1 1 calc R . .
H23C H 0.4750 0.4587 0.9266 0.183 Uiso 1 1 calc R . .
C24 C 0.1461(6) 0.26576(19) 0.6246(6) 0.1130(18) Uani 1 1 d . . .
H24A H 0.0713 0.2915 0.5791 0.170 Uiso 1 1 calc R . .
H24B H 0.1173 0.2328 0.6558 0.170 Uiso 1 1 calc R . .
H24C H 0.1786 0.2539 0.5625 0.170 Uiso 1 1 calc R . .

loop_
_atom_site_aniso_label
_atom_site_aniso_U_11
_atom_site_aniso_U_22
_atom_site_aniso_U_33
_atom_site_aniso_U_23
_atom_site_aniso_U_13
_atom_site_aniso_U_12
S1 0.0480(4) 0.0445(4) 0.0474(4) -0.0002(3) 0.0262(3) 0.0060(3)
O1 0.0529(13) 0.0653(14) 0.0853(16) 0.0102(12) 0.0443(13) 0.0120(11)
O2 0.0826(17) 0.0590(14) 0.0457(12) -0.0085(10) 0.0281(12) 0.0055(12)
O3 0.0548(13) 0.0708(15) 0.0533(12) -0.0194(11) 0.0311(11) -0.0124(11)
O4 0.0406(11) 0.0759(15) 0.0533(12) -0.0080(11) 0.0240(10) -0.0067(10)
O5 0.0468(13) 0.0748(16) 0.0542(13) 0.0059(11) 0.0006(11) -0.0097(11)
O6 0.0793(18) 0.0537(15) 0.0760(17) -0.0051(13) 0.0168(14) -0.0146(13)
O7 0.0524(13) 0.0860(17) 0.0669(14) 0.0307(13) 0.0362(12) 0.0286(12)
N1 0.0345(11) 0.0399(12) 0.0388(12) 0.0016(10) 0.0135(10) 0.0042(9)
N2 0.0386(12) 0.0529(14) 0.0447(13) 0.0092(11) 0.0208(10) 0.0070(10)
C1 0.0407(15) 0.0367(14) 0.0430(14) -0.0015(11) 0.0167(12) 0.0039(11)
C2 0.0434(17) 0.060(2) 0.064(2) 0.0083(16) 0.0171(15) 0.0098(14)
C3 0.062(2) 0.063(2) 0.063(2) 0.0207(18) 0.0132(18) 0.0174(17)
C4 0.066(2) 0.0443(17) 0.0556(19) 0.0074(14) 0.0181(16) -0.0011(15)
C5 0.0549(19) 0.0510(18) 0.067(2) 0.0067(16) 0.0285(16) -0.0069(15)
C6 0.0448(16) 0.0456(16) 0.0597(18) 0.0085(14) 0.0218(14) 0.0061(13)
C7 0.115(4) 0.075(3) 0.091(3) 0.035(2) 0.038(3) -0.005(3)
C8 0.0327(13) 0.0411(14) 0.0360(13) 0.0041(11) 0.0134(11) 0.0035(11)
C9 0.0329(13) 0.0438(14) 0.0378(13) 0.0013(11) 0.0157(11) 0.0020(11)
C10 0.0443(16) 0.0460(15) 0.0360(14) 0.0053(12) 0.0181(12) 0.0025(12)
C11 0.077(2) 0.081(3) 0.067(2) -0.0183(19) 0.045(2) -0.003(2)
C12 0.105(3) 0.105(3) 0.072(3) -0.033(2) 0.051(3) -0.017(3)
C13 0.0394(16) 0.059(2) 0.0484(17) 0.0027(14) 0.0159(13) -0.0033(14)
C14 0.072(3) 0.104(3) 0.075(3) -0.002(3) -0.015(2) -0.024(2)
C15 0.144(5) 0.114(4) 0.063(3) -0.005(3) -0.012(3) -0.014(4)
C16 0.0373(14) 0.0398(14) 0.0431(14) 0.0020(11) 0.0187(12) 0.0032(11)
C17 0.0493(17) 0.068(2) 0.0485(17) 0.0160(15) 0.0272(15) 0.0170(15)
C18 0.109(3) 0.061(2) 0.082(3) 0.020(2) 0.063(3) 0.030(2)
C19 0.188(6) 0.095(4) 0.114(4) 0.057(4) 0.093(5) 0.072(4)
C20 0.142(6) 0.186(7) 0.093(4) 0.080(5) 0.057(4) 0.094(5)
C21 0.068(3) 0.199(7) 0.065(3) 0.042(4) 0.019(2) 0.025(4)
C22 0.055(2) 0.117(4) 0.053(2) 0.017(2) 0.0190(18) 0.001(2)
C23 0.113(4) 0.143(5) 0.077(3) -0.015(3) 0.016(3) -0.066(4)
C24 0.184(6) 0.055(2) 0.124(4) -0.015(3) 0.093(4) -0.015(3)

loop_
_atom_type_symbol
_atom_type_description
_atom_type_scat_dispersion_real
_atom_type_scat_dispersion_imag
_atom_type_scat_source
C C 0.0033 0.0016 'International Tables Vol C Tables 4.2.6.8 and 6.1.1.4'
H H 0.0000 0.0000 'International Tables Vol C Tables 4.2.6.8 and 6.1.1.4'
N N 0.0061 0.0033 'International Tables Vol C Tables 4.2.6.8 and 6.1.1.4'
O O 0.0106 0.0060 'International Tables Vol C Tables 4.2.6.8 and 6.1.1.4'
S S 0.1246 0.1234 'International Tables Vol C Tables 4.2.6.8 and 6.1.1.4'

loop_
_geom_angle_atom_site_label_1
_geom_angle_atom_site_label_2
_geom_angle_atom_site_label_3
_geom_angle
_geom_angle_site_symmetry_1
_geom_angle_site_symmetry_3
_geom_angle_publ_flag
O2 S1 O1 119.89(15) . . ?
O2 S1 N1 106.40(13) . . ?
O1 S1 N1 106.47(13) . . ?
O2 S1 C1 109.02(14) . . ?
O1 S1 C1 107.04(14) . . ?
N1 S1 C1 107.43(12) . . ?
C10 O3 C11 118.5(2) . . ?
C13 O5 C14 115.4(3) . . ?
C8 N1 S1 120.29(17) . . ?
C16 N2 C17 123.7(2) . . ?
C6 C1 C2 120.0(3) . . ?
C6 C1 S1 119.4(2) . . ?
C2 C1 S1 120.5(2) . . ?
C3 C2 C1 119.5(3) . . ?
C2 C3 C4 121.2(3) . . ?
C5 C4 C3 118.3(3) . . ?
C5 C4 C7 121.2(4) . . ?
C3 C4 C7 120.5(3) . . ?
C4 C5 C6 121.4(3) . . ?
C5 C6 C1 119.6(3) . . ?
N1 C8 C10 109.1(2) . . ?
N1 C8 C9 109.4(2) . . ?
C10 C8 C9 114.3(2) . . ?
C16 C9 C13 110.2(2) . . ?
C16 C9 C8 109.3(2) . . ?
C13 C9 C8 115.7(2) . . ?
O4 C10 O3 125.6(3) . . ?
O4 C10 C8 124.9(3) . . ?
O3 C10 C8 109.4(2) . . ?
O3 C11 C12 105.9(3) . . ?
O6 C13 O5 124.9(3) . . ?
O6 C13 C9 124.9(3) . . ?
O5 C13 C9 110.1(3) . . ?
C15 C14 O5 107.8(4) . . ?
O7 C16 N2 123.7(3) . . ?
O7 C16 C9 120.9(2) . . ?
N2 C16 C9 115.4(2) . . ?
C18 C17 C22 123.3(3) . . ?
C18 C17 N2 119.1(3) . . ?
C22 C17 N2 117.6(3) . . ?
C17 C18 C19 116.7(5) . . ?
C17 C18 C24 121.5(4) . . ?
C19 C18 C24 121.9(5) . . ?
C20 C19 C18 120.7(6) . . ?
C21 C20 C19 121.8(5) . . ?
C20 C21 C22 120.0(6) . . ?
C17 C22 C21 117.6(5) . . ?
C17 C22 C23 121.5(4) . . ?
C21 C22 C23 120.9(5) . . ?

loop_
_geom_bond_atom_site_label_1
_geom_bond_atom_site_label_2
_geom_bond_distance
_geom_bond_site_symmetry_2
_geom_bond_publ_flag
S1 O2 1.428(2) . ?
S1 O1 1.435(2) . ?
S1 N1 1.614(2) . ?
S1 C1 1.759(3) . ?
O3 C10 1.321(3) . ?
O3 C11 1.455(4) . ?
O4 C10 1.197(3) . ?
O5 C13 1.327(4) . ?
O5 C14 1.471(4) . ?
O6 C13 1.189(4) . ?
O7 C16 1.216(3) . ?
N1 C8 1.460(3) . ?
N2 C16 1.333(3) . ?
N2 C17 1.437(4) . ?
C1 C6 1.381(4) . ?
C1 C2 1.381(4) . ?
C2 C3 1.380(5) . ?
C3 C4 1.388(5) . ?
C4 C5 1.375(5) . ?
C4 C7 1.505(5) . ?
C5 C6 1.379(4) . ?
C8 C10 1.521(4) . ?
C8 C9 1.544(4) . ?
C9 C16 1.517(4) . ?
C9 C13 1.521(4) . ?
C11 C12 1.494(5) . ?
C14 C15 1.428(7) . ?
C17 C18 1.382(5) . ?
C17 C22 1.386(5) . ?
C18 C19 1.399(6) . ?
C18 C24 1.498(7) . ?
C19 C20 1.359(9) . ?
C20 C21 1.359(10) . ?
C21 C22 1.391(6) . ?
C22 C23 1.497(7) . ?

loop_
_geom_hbond_atom_site_label_D
_geom_hbond_atom_site_label_H
_geom_hbond_atom_site_label_A
_geom_hbond_distance_DH
_geom_hbond_distance_HA
_geom_hbond_distance_DA
_geom_hbond_angle_DHA
_geom_hbond_site_symmetry_A
N1 H1 O4 0.86 2.31 3.027(3) 141.3 3_666
N2 H2 O1 0.86 2.22 3.046(3) 162.0 3_566
